data_9001914
loop_
_publ_author_name
'Yang, H.'
'Hazen, R. M.'
'Prewitt, C. T.'
'Finger, L. W.'
'Lu, R.'
'Hemley, R. J.'

_publ_section_title
;
 High-pressure single-crystal X-ray diffraction and infrared spectroscopic
 studies of the C2/m-P2_1/m phase transition in cummingtonite
 Sample: P = 2.97 GPa
;
_journal_name_full 'American Mineralogist'
_journal_page_first 288
_journal_page_last 299
_journal_volume 83
_journal_year 1998
_chemical_formula_sum 'Al0.008 Ca0.076 Fe3.471 Mg3.445 O24 Si8'
_chemical_name_mineral Cummingtonite
_space_group_IT_number 11
_symmetry_space_group_name_Hall '-P 2yb'
_symmetry_space_group_name_H-M 'P 1 21/m 1'
_cell_angle_alpha 90
_cell_angle_beta 102.723
_cell_angle_gamma 90
_cell_length_a 9.3798
_cell_length_b 18.0078
_cell_length_c 5.2659
_cell_formula_units_Z 2
_cell_volume 867.621
_database_code_amcsd 0001974
_diffrn_ambient_pressure 2.97e+06
_exptl_crystal_density_diffrn 3.405
_cod_original_formula_sum 'Fe3.471 Mg3.445 Al.008 Ca.076 Si8 O24'
_cod_database_code 9001914

loop_
_space_group_symop_operation_xyz
x,y,z
x,1/2-y,z
-x,1/2+y,-z
-x,-y,-z

loop_
_atom_site_label
_atom_site_fract_x
_atom_site_fract_y
_atom_site_fract_z
_atom_site_occupancy
_atom_site_U_iso_or_equiv
Fe1 -0.24910 0.33670 0.48580 0.40500 0.00912
Mg1 -0.24910 0.33670 0.48580 0.59500 0.00912
Fe2 -0.25100 0.42620 0.98370 0.20700 0.00937
Mg2 -0.25100 0.42620 0.98370 0.78900 0.00937
Al2 -0.25100 0.42620 0.98370 0.00400 0.00937
Fe3 -0.24770 0.25000 0.98730 0.39300 0.00887
Mg3 -0.24770 0.25000 0.98730 0.60700 0.00887
Fe4 -0.25640 0.51010 0.47930 0.92700 0.01127
Mg4 -0.25640 0.51010 0.47930 0.03500 0.01127
Ca4 -0.25640 0.51010 0.47930 0.03800 0.01127
Si1A 0.04170 0.33450 0.26330 1.00000 0.00899
Si1B 0.54260 0.83350 0.29600 1.00000 0.00659
Si2A 0.04650 0.42040 0.77050 1.00000 0.00849
Si2B 0.55250 0.91690 0.80170 1.00000 0.00836
O1A -0.12970 0.33590 0.20120 1.00000 0.01570
O1B 0.36660 0.83750 0.22070 1.00000 0.00709
O2A -0.12840 0.42180 0.70140 1.00000 0.00709
O2B 0.38200 0.92180 0.74130 1.00000 0.01305
O3A -0.12340 0.25000 0.70340 1.00000 0.01583
O3B 0.36740 0.75000 0.72610 1.00000 0.00722
O4A 0.12840 0.49910 0.77890 1.00000 0.01001
O4B 0.63140 0.99270 0.75840 1.00000 0.01456
O5A 0.10790 0.37370 0.03650 1.00000 0.00937
O5B 0.60280 0.88960 0.09930 1.00000 0.00595
O6A 0.10950 0.37770 0.53460 1.00000 0.01229
O6B 0.60310 0.85890 0.59780 1.00000 0.01254
O7A 0.09850 0.25000 0.29380 1.00000 0.00621
O7B 0.60510 0.75000 0.25870 1.00000 0.01077

loop_
_cod_related_entry_id
_cod_related_entry_database
_cod_related_entry_code
1 AMCSD 0001974
